data_4515326
loop_
_publ_author_name
'Li, Jiawei'
'Ren, Yanwei'
'Yue, Chenglong'
'Fan, Yamei'
'Qi, Chaorong'
'Jiang, Huanfeng'

_publ_section_title
;
 Highly Stable Chiral Zirconium-Metallosalen Frameworks for CO<sub>2</sub>
 Conversion and Asymmetric C-H Azidation.
;
_journal_issue 42
_journal_name_full 'ACS applied materials &amp; interfaces'
_journal_page_first 36047
_journal_page_last 36057
_journal_paper_doi 10.1021/acsami.8b14118
_journal_volume 10
_journal_year 2018
_chemical_formula_sum 'C22 H16 N2 Ni O7.33 Zr'
_chemical_formula_weight 575.63
_space_group_IT_number 209
_space_group_name_Hall 'F 4 2 3'
_space_group_name_H-M_alt 'F 4 3 2'
_symmetry_cell_setting cubic
_symmetry_space_group_name_H-M 'F 4 3 2'
_atom_sites_solution_hydrogens geom
_atom_sites_solution_primary direct
_atom_sites_solution_secondary difmap
_audit_creation_method SHELXL-97
_cell_angle_alpha 90.00
_cell_angle_beta 90.00
_cell_angle_gamma 90.00
_cell_formula_units_Z 12
_cell_length_a 31.7493(7)
_cell_length_b 31.7493(7)
_cell_length_c 31.7493(7)
_cell_measurement_reflns_used 1408
_cell_measurement_temperature 100(2)
_cell_measurement_theta_max 65.0540
_cell_measurement_theta_min 2.7800
_cell_volume 32003.9(12)
_computing_structure_refinement 'SHELXL-97 (Sheldrick, 1997)'
_computing_structure_solution 'SHELXS-97 (Sheldrick, 1990)'
_diffrn_ambient_temperature 100(2)
_diffrn_measured_fraction_theta_full 0.978
_diffrn_measured_fraction_theta_max 0.978
_diffrn_measurement_device_type 'Xcalibur, Onyx, Nova'
_diffrn_radiation_monochromator graphite
_diffrn_radiation_source 'fine-focus sealed tube'
_diffrn_radiation_type CuK\a
_diffrn_radiation_wavelength 1.54178
_diffrn_reflns_av_R_equivalents 0.0000
_diffrn_reflns_av_sigmaI/netI 0.0824
_diffrn_reflns_limit_h_max 20
_diffrn_reflns_limit_h_min -19
_diffrn_reflns_limit_k_max 26
_diffrn_reflns_limit_k_min 0
_diffrn_reflns_limit_l_max 36
_diffrn_reflns_limit_l_min 1
_diffrn_reflns_number 2292
_diffrn_reflns_theta_full 66.02
_diffrn_reflns_theta_max 66.02
_diffrn_reflns_theta_min 2.41
_exptl_absorpt_coefficient_mu 1.111
_exptl_absorpt_correction_T_max 1.00000
_exptl_absorpt_correction_T_min 0.25174
_exptl_absorpt_correction_type multi-scan
_exptl_crystal_colour orange
_exptl_crystal_density_diffrn 0.358
_exptl_crystal_density_method 'not measured'
_exptl_crystal_description block
_exptl_crystal_F_000 3464
_exptl_crystal_size_max 0.1
_exptl_crystal_size_mid 0.1
_exptl_crystal_size_min 0.1
_platon_squeeze_details
;
;
_refine_diff_density_max 1.667
_refine_diff_density_min -0.387
_refine_diff_density_rms 0.117
_refine_ls_abs_structure_details 'Flack H D (1983), Acta Cryst. A39, 876-881'
_refine_ls_abs_structure_Flack 0.28(15)
_refine_ls_extinction_method none
_refine_ls_goodness_of_fit_ref 1.104
_refine_ls_hydrogen_treatment mixed
_refine_ls_matrix_type full
_refine_ls_number_parameters 48
_refine_ls_number_reflns 2292
_refine_ls_number_restraints 12
_refine_ls_restrained_S_all 1.107
_refine_ls_R_factor_all 0.1799
_refine_ls_R_factor_gt 0.1486
_refine_ls_shift/su_max 0.000
_refine_ls_shift/su_mean 0.000
_refine_ls_structure_factor_coef Fsqd
_refine_ls_weighting_details 'calc w=1/[\s^2^(Fo^2^)+(0.2500P)^2^+0.0000P] where P=(Fo^2^+2Fc^2^)/3'
_refine_ls_weighting_scheme calc
_refine_ls_wR_factor_gt 0.3643
_refine_ls_wR_factor_ref 0.4138
_reflns_number_gt 1327
_reflns_number_total 2292
_reflns_threshold_expression >2sigma(I)
_cod_data_source_file am8b14118_si_002.cif
_cod_data_source_block li
_cod_original_sg_symbol_H-M F432
_cod_database_code 4515326

loop_
_symmetry_equiv_pos_as_xyz
'x, y, z'
'-y, x, z'
'-x, -y, z'
'y, -x, z'
'x, -z, y'
'x, -y, -z'
'x, z, -y'
'z, y, -x'
'-x, y, -z'
'-z, y, x'
'z, x, y'
'y, z, x'
'-y, -z, x'
'z, -x, -y'
'-y, z, -x'
'-z, -x, y'
'-z, x, -y'
'y, -z, -x'
'y, x, -z'
'-y, -x, -z'
'-x, z, y'
'-x, -z, -y'
'z, -y, x'
'-z, -y, -x'
'x, y+1/2, z+1/2'
'-y, x+1/2, z+1/2'
'-x, -y+1/2, z+1/2'
'y, -x+1/2, z+1/2'
'x, -z+1/2, y+1/2'
'x, -y+1/2, -z+1/2'
'x, z+1/2, -y+1/2'
'z, y+1/2, -x+1/2'
'-x, y+1/2, -z+1/2'
'-z, y+1/2, x+1/2'
'z, x+1/2, y+1/2'
'y, z+1/2, x+1/2'
'-y, -z+1/2, x+1/2'
'z, -x+1/2, -y+1/2'
'-y, z+1/2, -x+1/2'
'-z, -x+1/2, y+1/2'
'-z, x+1/2, -y+1/2'
'y, -z+1/2, -x+1/2'
'y, x+1/2, -z+1/2'
'-y, -x+1/2, -z+1/2'
'-x, z+1/2, y+1/2'
'-x, -z+1/2, -y+1/2'
'z, -y+1/2, x+1/2'
'-z, -y+1/2, -x+1/2'
'x+1/2, y, z+1/2'
'-y+1/2, x, z+1/2'
'-x+1/2, -y, z+1/2'
'y+1/2, -x, z+1/2'
'x+1/2, -z, y+1/2'
'x+1/2, -y, -z+1/2'
'x+1/2, z, -y+1/2'
'z+1/2, y, -x+1/2'
'-x+1/2, y, -z+1/2'
'-z+1/2, y, x+1/2'
'z+1/2, x, y+1/2'
'y+1/2, z, x+1/2'
'-y+1/2, -z, x+1/2'
'z+1/2, -x, -y+1/2'
'-y+1/2, z, -x+1/2'
'-z+1/2, -x, y+1/2'
'-z+1/2, x, -y+1/2'
'y+1/2, -z, -x+1/2'
'y+1/2, x, -z+1/2'
'-y+1/2, -x, -z+1/2'
'-x+1/2, z, y+1/2'
'-x+1/2, -z, -y+1/2'
'z+1/2, -y, x+1/2'
'-z+1/2, -y, -x+1/2'
'x+1/2, y+1/2, z'
'-y+1/2, x+1/2, z'
'-x+1/2, -y+1/2, z'
'y+1/2, -x+1/2, z'
'x+1/2, -z+1/2, y'
'x+1/2, -y+1/2, -z'
'x+1/2, z+1/2, -y'
'z+1/2, y+1/2, -x'
'-x+1/2, y+1/2, -z'
'-z+1/2, y+1/2, x'
'z+1/2, x+1/2, y'
'y+1/2, z+1/2, x'
'-y+1/2, -z+1/2, x'
'z+1/2, -x+1/2, -y'
'-y+1/2, z+1/2, -x'
'-z+1/2, -x+1/2, y'
'-z+1/2, x+1/2, -y'
'y+1/2, -z+1/2, -x'
'y+1/2, x+1/2, -z'
'-y+1/2, -x+1/2, -z'
'-x+1/2, z+1/2, y'
'-x+1/2, -z+1/2, -y'
'z+1/2, -y+1/2, x'
'-z+1/2, -y+1/2, -x'

loop_
_atom_site_label
_atom_site_type_symbol
_atom_site_fract_x
_atom_site_fract_y
_atom_site_fract_z
_atom_site_U_iso_or_equiv
_atom_site_adp_type
_atom_site_occupancy
_atom_site_symmetry_multiplicity
_atom_site_calc_flag
_atom_site_refinement_flags
Zr1 Zr 0.5000 0.57814(4) 0.0000 0.0493(7) Uani 0.50 4 d SP
O1 O 0.5373(3) 0.5373(3) 0.0373(3) 0.096(5) Uiso 0.50 3 d SP
O2 O 0.4995(5) 0.6123(2) 0.0601(2) 0.0718(19) Uiso 0.50 1 d P
Ni1 Ni 0.5000 0.7247(2) 0.2753(2) 0.144(3) Uiso 0.25 2 d SPD
C1 C 0.5000 0.5985(3) 0.0985(3) 0.070(4) Uiso 0.50 2 d SP
C2 C 0.5000 0.6311(4) 0.1311(4) 0.096(5) Uiso 0.50 2 d SPD
O3 O 0.5000 0.7210(4) 0.2210(4) 0.169(7) Uiso 0.50 2 d SPD
C5 C 0.5000 0.6911(7) 0.1911(7) 0.205(14) Uiso 0.50 2 d SPD
N1 N 0.5114(10) 0.6638(10) 0.2780(10) 0.122(11) Uiso 0.25 1 d PD
C8 C 0.498(3) 0.6055(14) 0.3385(17) 0.23(3) Uiso 0.25 1 d PD
H8A H 0.5245 0.5952 0.3284 0.282 Uiso 0.25 1 calc PR
H8B H 0.4767 0.5906 0.3220 0.282 Uiso 0.25 1 calc PR
C7 C 0.496(3) 0.6497(12) 0.3208(10) 0.18(2) Uiso 0.25 1 d PD
H7A H 0.4652 0.6535 0.3175 0.218 Uiso 0.25 1 calc PR
C9 C 0.494(3) 0.5851(15) 0.3815(15) 0.20(3) Uiso 0.25 1 d PD
H9A H 0.5126 0.5610 0.3834 0.245 Uiso 0.25 1 calc PR
H9B H 0.4653 0.5755 0.3862 0.245 Uiso 0.25 1 calc PR
C6 C 0.5095(10) 0.6363(10) 0.2485(11) 0.102(10) Uiso 0.25 1 d PD
H6A H 0.5106 0.6077 0.2547 0.122 Uiso 0.25 1 calc PR
C4 C 0.5057(6) 0.6503(5) 0.2057(5) 0.151(7) Uiso 0.50 1 d PD
C3 C 0.5040(6) 0.6209(6) 0.1733(4) 0.143(7) Uiso 0.50 1 d PD
H3A H 0.5056 0.5925 0.1804 0.171 Uiso 0.50 1 calc PR

loop_
_atom_site_aniso_label
_atom_site_aniso_U_11
_atom_site_aniso_U_22
_atom_site_aniso_U_33
_atom_site_aniso_U_23
_atom_site_aniso_U_13
_atom_site_aniso_U_12
Zr1 0.0503(8) 0.0474(9) 0.0503(8) 0.000 0.000 0.000

loop_
_atom_type_symbol
_atom_type_description
_atom_type_scat_dispersion_real
_atom_type_scat_dispersion_imag
_atom_type_scat_source
C C 0.0181 0.0091 'International Tables Vol C Tables 4.2.6.8 and 6.1.1.4'
H H 0.0000 0.0000 'International Tables Vol C Tables 4.2.6.8 and 6.1.1.4'
N N 0.0311 0.0180 'International Tables Vol C Tables 4.2.6.8 and 6.1.1.4'
O O 0.0492 0.0322 'International Tables Vol C Tables 4.2.6.8 and 6.1.1.4'
Ni Ni -3.0029 0.5091 'International Tables Vol C Tables 4.2.6.8 and 6.1.1.4'
Zr Zr -0.1862 2.2449 'International Tables Vol C Tables 4.2.6.8 and 6.1.1.4'

loop_
_geom_angle_atom_site_label_1
_geom_angle_atom_site_label_2
_geom_angle_atom_site_label_3
_geom_angle
_geom_angle_site_symmetry_1
_geom_angle_site_symmetry_3
O1 Zr1 O1 68.1(4) 9_655 2_655
O1 Zr1 O1 104.6(7) 9_655 .
O1 Zr1 O1 68.1(4) 2_655 .
O1 Zr1 O1 68.1(4) 9_655 31
O1 Zr1 O1 104.6(7) 2_655 31
O1 Zr1 O1 68.1(4) . 31
O1 Zr1 O2 142.5(4) 9_655 56
O1 Zr1 O2 141.6(4) 2_655 56
O1 Zr1 O2 79.1(4) . 56
O1 Zr1 O2 79.6(4) 31 56
O1 Zr1 O2 141.6(4) 9_655 .
O1 Zr1 O2 79.1(4) 2_655 .
O1 Zr1 O2 79.6(4) . .
O1 Zr1 O2 142.5(4) 31 .
O2 Zr1 O2 75.87(17) 56 .
O1 Zr1 O2 79.6(4) 9_655 9_655
O1 Zr1 O2 142.5(4) 2_655 9_655
O1 Zr1 O2 141.6(4) . 9_655
O1 Zr1 O2 79.1(4) 31 9_655
O2 Zr1 O2 75.87(17) 56 9_655
O2 Zr1 O2 120.8(4) . 9_655
O1 Zr1 O2 79.1(4) 9_655 58_554
O1 Zr1 O2 79.6(4) 2_655 58_554
O1 Zr1 O2 142.5(4) . 58_554
O1 Zr1 O2 141.6(4) 31 58_554
O2 Zr1 O2 120.8(4) 56 58_554
O2 Zr1 O2 75.87(17) . 58_554
O2 Zr1 O2 75.87(17) 9_655 58_554
O1 Zr1 Zr1 34.11(17) 9_655 31
O1 Zr1 Zr1 87.9(3) 2_655 31
O1 Zr1 Zr1 87.9(3) . 31
O1 Zr1 Zr1 34.11(17) 31 31
O2 Zr1 Zr1 110.8(4) 56 31
O2 Zr1 Zr1 164.60(19) . 31
O2 Zr1 Zr1 74.61(19) 9_655 31
O2 Zr1 Zr1 110.1(3) 58_554 31
O1 Zr1 Zr1 34.11(17) 9_655 2_655
O1 Zr1 Zr1 34.11(17) 2_655 2_655
O1 Zr1 Zr1 87.9(3) . 2_655
O1 Zr1 Zr1 87.9(3) 31 2_655
O2 Zr1 Zr1 164.60(19) 56 2_655
O2 Zr1 Zr1 110.1(3) . 2_655
O2 Zr1 Zr1 110.8(4) 9_655 2_655
O2 Zr1 Zr1 74.61(19) 58_554 2_655
Zr1 Zr1 Zr1 60.0 31 2_655
O1 Zr1 Zr1 87.9(3) 9_655 4_565
O1 Zr1 Zr1 87.9(3) 2_655 4_565
O1 Zr1 Zr1 34.11(17) . 4_565
O1 Zr1 Zr1 34.11(17) 31 4_565
O2 Zr1 Zr1 74.61(19) 56 4_565
O2 Zr1 Zr1 110.8(4) . 4_565
O2 Zr1 Zr1 110.1(3) 9_655 4_565
O2 Zr1 Zr1 164.60(19) 58_554 4_565
Zr1 Zr1 Zr1 60.0 31 4_565
Zr1 Zr1 Zr1 90.0 2_655 4_565
O1 Zr1 Zr1 87.9(3) 9_655 29_554
O1 Zr1 Zr1 34.11(17) 2_655 29_554
O1 Zr1 Zr1 34.11(17) . 29_554
O1 Zr1 Zr1 87.9(3) 31 29_554
O2 Zr1 Zr1 110.1(3) 56 29_554
O2 Zr1 Zr1 74.61(19) . 29_554
O2 Zr1 Zr1 164.60(19) 9_655 29_554
O2 Zr1 Zr1 110.8(4) 58_554 29_554
Zr1 Zr1 Zr1 90.0 31 29_554
Zr1 Zr1 Zr1 60.0 2_655 29_554
Zr1 Zr1 Zr1 60.0 4_565 29_554
Zr1 O1 Zr1 111.8(3) 4_565 .
Zr1 O1 Zr1 111.8(3) 4_565 29_554
Zr1 O1 Zr1 111.8(3) . 29_554
C1 O2 Zr1 130.6(8) . .
O3 Ni1 O3 97.9(11) 30_565 .
O3 Ni1 N1 88.6(10) 30_565 22_666
O3 Ni1 N1 167.6(10) . 22_666
O3 Ni1 N1 167.6(10) 30_565 .
O3 Ni1 N1 88.6(10) . .
N1 Ni1 N1 87.0(18) 22_666 .
O3 Ni1 Ni1 48.9(5) 30_565 30_565
O3 Ni1 Ni1 48.9(5) . 30_565
N1 Ni1 Ni1 136.5(9) 22_666 30_565
N1 Ni1 Ni1 136.5(9) . 30_565
O2 C1 O2 129.7(14) . 45_654
O2 C1 C2 115.2(7) . .
O2 C1 C2 115.2(7) 45_654 .
C3 C2 C3 118(2) 45_654 .
C3 C2 C1 121.2(10) 45_654 .
C3 C2 C1 121.2(10) . .
C5 O3 Ni1 138.9(5) . 30_565
C5 O3 Ni1 138.9(5) . .
Ni1 O3 Ni1 82.1(11) 30_565 .
O3 C5 C4 115.1(15) . 45_654
O3 C5 C4 115.1(15) . .
C4 C5 C4 130(3) 45_654 .
C6 N1 C7 116(3) . .
C6 N1 Ni1 129(3) . .
C7 N1 Ni1 106(2) . .
C7 C8 C9 137(5) . .
C7 C7 C8 112(4) 22_666 .
C7 C7 N1 111(4) 22_666 .
C8 C7 N1 126(5) . .
C8 C9 C9 108(3) . 22_666
N1 C6 C4 119(3) . .
C5 C4 C3 112(2) . .
C5 C4 C6 128(2) . .
C3 C4 C6 119.7(18) . .
C2 C3 C4 124.1(17) . .

loop_
_geom_bond_atom_site_label_1
_geom_bond_atom_site_label_2
_geom_bond_distance
_geom_bond_site_symmetry_2
Zr1 O1 2.119(4) 9_655
Zr1 O1 2.119(4) 2_655
Zr1 O1 2.119(4) .
Zr1 O1 2.119(4) 31
Zr1 O2 2.195(7) 56
Zr1 O2 2.195(7) .
Zr1 O2 2.195(7) 9_655
Zr1 O2 2.195(7) 58_554
Zr1 Zr1 3.5085(19) 31
Zr1 Zr1 3.5085(19) 2_655
Zr1 Zr1 3.5085(19) 4_565
Zr1 Zr1 3.5085(19) 29_554
O1 Zr1 2.119(4) 4_565
O1 Zr1 2.119(4) 29_554
O2 C1 1.295(10) .
Ni1 O3 1.729(14) 30_565
Ni1 O3 1.729(14) .
Ni1 N1 1.97(3) 22_666
Ni1 N1 1.97(3) .
Ni1 Ni1 2.271(19) 30_565
C1 O2 1.295(10) 45_654
C1 C2 1.47(2) .
C2 C3 1.384(9) 45_654
C2 C3 1.384(9) .
O3 C5 1.34(3) .
O3 Ni1 1.729(14) 30_565
C5 C4 1.387(9) 45_654
C5 C4 1.387(9) .
N1 C6 1.28(4) .
N1 C7 1.516(10) .
C8 C7 1.514(10) .
C8 C9 1.515(10) .
C7 C7 1.35(8) 22_666
C9 C9 1.55(10) 22_666
C6 C4 1.43(4) .
C4 C3 1.392(9) .

loop_
_platon_squeeze_void_nr
_platon_squeeze_void_average_x
_platon_squeeze_void_average_y
_platon_squeeze_void_average_z
_platon_squeeze_void_volume
_platon_squeeze_void_count_electrons
_platon_squeeze_void_content
1 0.226 -0.008 -0.006 19543 1505 ' '
